data_7012167
loop_
_publ_author_name
'Li, Yat'
'Wong, Wing-Tak'

_publ_section_title
;
 Tetraosmium carbonyl clusters containing &#x00B5;-NH2 amido ligands:
 syntheses, crystal structures and reactivities
;
_journal_issue 3
_journal_name_full 'Dalton Transactions'
_journal_page_first 398
_journal_paper_doi 10.1039/b208321c
_journal_year 2003
_chemical_formula_moiety 'C11 H6 Br N O11 Os4 '
_chemical_formula_sum 'C11 H6 Br N O11 Os4'
_chemical_formula_weight 1168.87
_space_group_IT_number 60
_symmetry_cell_setting orthorhombic
_symmetry_Int_Tables_number 60
_symmetry_space_group_name_Hall '-P 2n 2ab'
_symmetry_space_group_name_H-M 'P b c n'
_audit_creation_date 'Sun Aug  4 15:24:34 2002'
_audit_creation_method 'from TEXRAY.INF file'
_cell_angle_alpha 90
_cell_angle_beta 90
_cell_angle_gamma 90
_cell_formula_units_Z 8
_cell_length_a 17.842(1)
_cell_length_b 15.729(1)
_cell_length_c 15.101(1)
_cell_measurement_reflns_used 0
_cell_measurement_temperature 298.2
_cell_measurement_theta_max 0.0
_cell_measurement_theta_min 0.0
_cell_volume 4237.9(5)
_computing_cell_refinement 'SMART (Bruker, 1996)'
_computing_data_collection 'SMART (Bruker, 1996)'
_computing_data_reduction 'SAINT+ (Bruker, 1999)'
_computing_publication_material 'teXsan (MSC, 1992)'
_computing_structure_refinement 'teXsan (MSC, 1992)'
_computing_structure_solution 'SIR92 (Altomare et al., 1994)'
_diffrn_ambient_temperature 298.2
_diffrn_measured_fraction_theta_full 28
_diffrn_measured_fraction_theta_max 28
_diffrn_measurement_device 'Bruker SMART 1K CCD Detector'
_diffrn_measurement_method '\w and \f scans'
_diffrn_orient_matrix_UB_11 0.00000
_diffrn_orient_matrix_UB_12 0.00000
_diffrn_orient_matrix_UB_13 0.00000
_diffrn_orient_matrix_UB_21 0.00000
_diffrn_orient_matrix_UB_22 0.00000
_diffrn_orient_matrix_UB_23 0.00000
_diffrn_orient_matrix_UB_31 0.00000
_diffrn_orient_matrix_UB_32 0.00000
_diffrn_orient_matrix_UB_33 0.00000
_diffrn_radiation_detector 'Bruker SMART 1K CCD Detector'
_diffrn_radiation_monochromator graphite
_diffrn_radiation_source 'X-ray tube'
_diffrn_radiation_type MoK\a
_diffrn_radiation_wavelength 0.7107
_diffrn_reflns_av_R_equivalents 0.064
_diffrn_reflns_limit_h_max 23
_diffrn_reflns_limit_h_min -17
_diffrn_reflns_limit_k_max 19
_diffrn_reflns_limit_k_min -19
_diffrn_reflns_limit_l_max 15
_diffrn_reflns_limit_l_min -19
_diffrn_reflns_number 26281
_diffrn_reflns_reduction_process 'SAINT+ (Bruker, 1999)'
_diffrn_reflns_theta_full 28
_diffrn_reflns_theta_max 28
_diffrn_reflns_theta_min 2.5
_diffrn_standards_decay_% 0.00
_diffrn_standards_interval_count 0
_diffrn_standards_number 0
_exptl_absorpt_coefficient_mu 25.835
_exptl_absorpt_correction_T_max 0.71
_exptl_absorpt_correction_T_min 0.58
_exptl_absorpt_correction_type multi-scan
_exptl_absorpt_process_details SADABS
_exptl_crystal_colour yellow
_exptl_crystal_density_diffrn 3.664
_exptl_crystal_density_method 'not measured'
_exptl_crystal_description block
_exptl_crystal_F_000 4048.00
_exptl_crystal_size_max 0.022
_exptl_crystal_size_mid 0.020
_exptl_crystal_size_min 0.014
_refine_diff_density_max 1.87
_refine_diff_density_min -1.89
_refine_ls_extinction_method none
_refine_ls_goodness_of_fit_ref 1.560
_refine_ls_hydrogen_treatment constr
_refine_ls_matrix_type full
_refine_ls_number_parameters 253
_refine_ls_number_reflns 3881
_refine_ls_number_restraints 0
_refine_ls_R_factor_gt 0.0384
_refine_ls_shift/su_max 0.0010
_refine_ls_structure_factor_coef F
_refine_ls_weighting_scheme sigma
_refine_ls_wR_factor_ref 0.0506
_reflns_number_gt 3881
_reflns_number_total 5335
_reflns_threshold_expression I>\1.5\s(I)
_cod_data_source_file b208321c.txt
_cod_data_source_block wt0219wYat036_compound_4a
_cod_depositor_comments
;
The following automatic conversions were performed:

'_atom_site_thermal_displace_type' tag value 'Uij' was replaced with
'Uani' value 34 times.

Automatic conversion script
Id: cif_fix_values 1646 2011-03-28 12:23:43Z adriana 
;
_cod_original_sg_symbol_H-M 'P b c n    '
_cod_original_formula_sum 'C11 H6 Br N O11 Os4 '
_cod_database_code 7012167

loop_
_symmetry_equiv_pos_as_xyz
'   +x,   +y,   +z'
1/2-x,1/2-y,1/2+z
'1/2+x,1/2-y,   -z'
'   -x,   +y,1/2-z'
'   -x,   -y,   -z'
1/2+x,1/2+y,1/2-z
'1/2-x,1/2+y,   +z'
'   +x,   -y,1/2+z'

loop_
_atom_site_aniso_label
_atom_site_aniso_U_11
_atom_site_aniso_U_22
_atom_site_aniso_U_33
_atom_site_aniso_U_12
_atom_site_aniso_U_13
_atom_site_aniso_U_23
Os(1) 0.0246(3) 0.0222(3) 0.0345(3) -0.0032(2) -0.0002(2) -0.0032(2)
Os(2) 0.0302(3) 0.0200(3) 0.0223(3) -0.0009(2) -0.0009(2) 0.0006(2)
Os(3) 0.0271(3) 0.0145(2) 0.0308(3) -0.0011(2) -0.0033(2) 0.0016(2)
Os(4) 0.0217(3) 0.0206(3) 0.0294(3) -0.0006(2) -0.0014(2) 0.0011(2)
Br(1) 0.0504(10) 0.0288(7) 0.0386(8) -0.0030(7) -0.0054(7) -0.0071(7)
O(1) 0.063(9) 0.060(8) 0.053(8) -0.002(7) -0.015(7) -0.017(7)
O(2) 0.066(10) 0.062(9) 0.14(1) 0.021(8) -0.04(1) -0.011(10)
O(3) 0.074(10) 0.048(8) 0.10(1) -0.040(7) 0.028(8) 0.007(8)
O(4) 0.14(1) 0.027(7) 0.046(7) 0.001(8) 0.008(8) 0.014(6)
O(5) 0.062(9) 0.078(10) 0.048(7) -0.020(7) -0.019(7) -0.007(7)
O(6) 0.059(8) 0.027(6) 0.088(10) -0.019(6) -0.009(7) 0.009(6)
O(7) 0.081(9) 0.043(7) 0.062(8) -0.015(7) -0.037(7) 0.016(6)
O(8) 0.040(7) 0.051(8) 0.090(10) 0.000(6) 0.006(7) -0.014(7)
O(9) 0.034(7) 0.066(9) 0.11(1) -0.012(6) -0.025(8) -0.031(8)
O(10) 0.043(7) 0.067(9) 0.068(8) 0.017(7) -0.007(7) 0.000(7)
O(11) 0.060(9) 0.075(10) 0.070(9) -0.001(8) 0.029(7) 0.027(8)
N(1) 0.034(7) 0.033(7) 0.021(6) 0.001(5) 0.009(5) -0.009(5)
C(1) 0.039(9) 0.033(8) 0.027(8) -0.002(7) -0.006(6) -0.012(6)
C(2) 0.042(10) 0.030(9) 0.07(1) 0.013(8) -0.003(9) -0.011(8)
C(3) 0.035(8) 0.041(10) 0.048(10) -0.004(8) 0.007(7) -0.008(8)
C(4) 0.06(1) 0.031(8) 0.022(7) 0.005(8) 0.006(7) 0.000(6)
C(5) 0.05(1) 0.05(1) 0.029(8) -0.013(8) 0.002(7) 0.014(8)
C(6) 0.029(8) 0.027(8) 0.07(1) 0.010(7) -0.005(8) 0.007(8)
C(7) 0.038(9) 0.024(8) 0.06(1) -0.003(7) -0.019(8) 0.014(8)
C(8) 0.036(9) 0.018(7) 0.055(10) 0.004(6) -0.001(7) -0.001(7)
C(9) 0.027(8) 0.038(9) 0.048(10) 0.001(7) -0.006(7) -0.001(7)
C(10) 0.028(7) 0.032(8) 0.042(8) 0.001(7) -0.001(7) 0.013(7)
C(11) 0.030(8) 0.035(9) 0.048(10) -0.002(7) 0.005(7) 0.009(7)

loop_
_atom_site_label
_atom_site_fract_x
_atom_site_fract_y
_atom_site_fract_z
_atom_site_U_iso_or_equiv
_atom_site_thermal_displace_type
_atom_site_calc_flag
_atom_site_calc_attached_atom
Os(1) 0.38460(3) 0.15648(3) 0.60431(4) 0.0271(1) Uani ? ?
Os(2) 0.24974(3) 0.17174(3) 0.50940(3) 0.0242(1) Uani ? ?
Os(3) 0.26937(3) 0.03304(3) 0.63789(4) 0.0241(1) Uani ? ?
Os(4) 0.13817(3) 0.16229(3) 0.65718(4) 0.0239(1) Uani ? ?
Br(1) 0.19559(10) 0.28291(9) 0.7479(1) 0.0393(4) Uani ? ?
O(1) 0.3886(7) 0.2025(8) 0.8004(8) 0.058(4) Uani ? ?
O(2) 0.5099(9) 0.0271(9) 0.621(1) 0.089(6) Uani ? ?
O(3) 0.4851(8) 0.3060(8) 0.5562(10) 0.072(5) Uani ? ?
O(4) 0.2646(9) 0.3490(8) 0.4334(8) 0.070(5) Uani ? ?
O(5) 0.1535(7) 0.1067(9) 0.3584(8) 0.063(4) Uani ? ?
O(6) 0.1461(7) -0.1067(7) 0.6498(9) 0.058(4) Uani ? ?
O(7) 0.3288(8) 0.0029(8) 0.8248(8) 0.062(4) Uani ? ?
O(8) 0.3797(7) -0.0849(8) 0.5488(10) 0.061(4) Uani ? ?
O(9) 0.0663(7) 0.0326(8) 0.5356(10) 0.070(5) Uani ? ?
O(10) 0.0067(7) 0.2799(8) 0.6356(9) 0.059(4) Uani ? ?
O(11) 0.0795(8) 0.0888(9) 0.8288(9) 0.068(5) Uani ? ?
N(1) 0.3551(7) 0.1332(7) 0.4692(7) 0.029(3) Uani ? ?
C(1) 0.3866(9) 0.1854(10) 0.7270(9) 0.033(4) Uani ? ?
C(2) 0.4595(10) 0.0739(10) 0.616(1) 0.047(5) Uani ? ?
C(3) 0.4489(9) 0.254(1) 0.570(1) 0.041(5) Uani ? ?
C(4) 0.2562(9) 0.2825(10) 0.4600(9) 0.037(4) Uani ? ?
C(5) 0.1862(9) 0.134(1) 0.414(1) 0.042(5) Uani ? ?
C(6) 0.1910(9) -0.0529(10) 0.646(1) 0.044(5) Uani ? ?
C(7) 0.3085(9) 0.0126(9) 0.753(1) 0.041(4) Uani ? ?
C(8) 0.3401(9) -0.0390(9) 0.584(1) 0.036(4) Uani ? ?
C(9) 0.0923(8) 0.081(1) 0.584(1) 0.038(4) Uani ? ?
C(10) 0.0575(8) 0.2354(9) 0.641(1) 0.034(4) Uani ? ?
C(11) 0.0994(9) 0.1160(10) 0.765(1) 0.037(4) Uani ? ?
H(1) 0.2379 0.0525 0.5252 0.0434 Uani ? ?
H(2) 0.1946 0.1013 0.7147 0.0434 Uani ? ?
H(3) 0.1797 0.2121 0.5730 0.0434 Uani ? ?
H(4) 0.2994 0.2162 0.5866 0.0434 Uani ? ?
H(5) 0.3770 0.1650 0.4300 0.0348 Uani ? ?
H(6) 0.3588 0.0806 0.4515 0.0348 Uani ? ?

loop_
_atom_type_symbol
_atom_type_oxidation_number
_atom_type_number_in_cell
_atom_type_scat_dispersion_real
_atom_type_scat_dispersion_imag
_atom_type_scat_source
Os 0 32 -1.216 7.603 'International Tables'
Br 0 8 -0.290 2.459 'International Tables'
O 0 88 0.011 0.006 'International Tables'
C 0 88 0.003 0.002 'International Tables'
N 0 8 0.006 0.003 'International Tables'
H 0 48 0.000 0.000 'International Tables'

loop_
_geom_angle_atom_site_label_1
_geom_angle_atom_site_label_2
_geom_angle_atom_site_label_3
_geom_angle
_geom_angle_site_symmetry_1
_geom_angle_site_symmetry_2
_geom_angle_site_symmetry_3
_geom_angle_publ_flag
Os(2) Os(1) Os(3) 62.30(2) ? ? ? yes
Os(2) Os(1) N(1) 47.0(3) ? ? ? yes
Os(2) Os(1) C(1) 119.4(5) ? ? ? yes
Os(2) Os(1) C(2) 136.0(5) ? ? ? yes
Os(2) Os(1) C(3) 107.3(5) ? ? ? yes
Os(3) Os(1) N(1) 82.9(3) ? ? ? yes
Os(3) Os(1) C(1) 90.2(5) ? ? ? yes
Os(3) Os(1) C(2) 91.4(5) ? ? ? yes
Os(3) Os(1) C(3) 169.2(5) ? ? ? yes
N(1) Os(1) C(1) 166.4(5) ? ? ? yes
N(1) Os(1) C(2) 98.5(6) ? ? ? yes
N(1) Os(1) C(3) 91.7(6) ? ? ? yes
C(1) Os(1) C(2) 93.4(7) ? ? ? yes
C(1) Os(1) C(3) 93.2(7) ? ? ? yes
C(2) Os(1) C(3) 98.6(7) ? ? ? yes
Os(1) Os(2) Os(3) 59.88(2) ? ? ? yes
Os(1) Os(2) Os(4) 100.65(2) ? ? ? yes
Os(1) Os(2) N(1) 49.2(3) ? ? ? yes
Os(1) Os(2) C(4) 103.1(5) ? ? ? yes
Os(1) Os(2) C(5) 149.3(5) ? ? ? yes
Os(3) Os(2) Os(4) 63.29(2) ? ? ? yes
Os(3) Os(2) N(1) 82.4(3) ? ? ? yes
Os(3) Os(2) C(4) 158.9(5) ? ? ? yes
Os(3) Os(2) C(5) 109.7(5) ? ? ? yes
Os(4) Os(2) N(1) 144.0(3) ? ? ? yes
Os(4) Os(2) C(4) 112.3(4) ? ? ? yes
Os(4) Os(2) C(5) 98.6(5) ? ? ? yes
N(1) Os(2) C(4) 95.7(6) ? ? ? yes
N(1) Os(2) C(5) 103.1(6) ? ? ? yes
C(4) Os(2) C(5) 91.3(7) ? ? ? yes
Os(1) Os(3) Os(2) 57.82(2) ? ? ? yes
Os(1) Os(3) Os(4) 96.50(2) ? ? ? yes
Os(1) Os(3) C(6) 173.4(5) ? ? ? yes
Os(1) Os(3) C(7) 90.7(5) ? ? ? yes
Os(1) Os(3) C(8) 81.4(5) ? ? ? yes
Os(2) Os(3) Os(4) 59.19(2) ? ? ? yes
Os(2) Os(3) C(6) 118.0(5) ? ? ? yes
Os(2) Os(3) C(7) 140.6(4) ? ? ? yes
Os(2) Os(3) C(8) 104.0(5) ? ? ? yes
Os(4) Os(3) C(6) 84.7(4) ? ? ? yes
Os(4) Os(3) C(7) 107.5(5) ? ? ? yes
Os(4) Os(3) C(8) 159.8(5) ? ? ? yes
C(6) Os(3) C(7) 95.1(7) ? ? ? yes
C(6) Os(3) C(8) 95.2(7) ? ? ? yes
C(7) Os(3) C(8) 92.7(7) ? ? ? yes
Os(2) Os(4) Os(3) 57.52(2) ? ? ? yes
Os(2) Os(4) Br(1) 95.53(4) ? ? ? yes
Os(2) Os(4) C(9) 83.3(5) ? ? ? yes
Os(2) Os(4) C(10) 112.8(5) ? ? ? yes
Os(2) Os(4) C(11) 153.3(5) ? ? ? yes
Os(3) Os(4) Br(1) 103.50(4) ? ? ? yes
Os(3) Os(4) C(9) 80.2(5) ? ? ? yes
Os(3) Os(4) C(10) 166.9(5) ? ? ? yes
Os(3) Os(4) C(11) 95.9(5) ? ? ? yes
Br(1) Os(4) C(9) 174.8(5) ? ? ? yes
Br(1) Os(4) C(10) 85.5(5) ? ? ? yes
Br(1) Os(4) C(11) 88.4(5) ? ? ? yes
C(9) Os(4) C(10) 90.3(7) ? ? ? yes
C(9) Os(4) C(11) 94.9(7) ? ? ? yes
C(10) Os(4) C(11) 93.8(6) ? ? ? yes
Os(1) N(1) Os(2) 83.9(4) ? ? ? yes
Os(1) C(1) O(1) 179(1) ? ? ? yes
Os(1) C(2) O(2) 174(1) ? ? ? yes
Os(1) C(3) O(3) 176(1) ? ? ? yes
Os(2) C(4) O(4) 175(1) ? ? ? yes
Os(2) C(5) O(5) 173(1) ? ? ? yes
Os(3) C(6) O(6) 177(1) ? ? ? yes
Os(3) C(7) O(7) 176(1) ? ? ? yes
Os(3) C(8) O(8) 175(1) ? ? ? yes
Os(4) C(9) O(9) 176(1) ? ? ? yes
Os(4) C(10) O(10) 176(1) ? ? ? yes
Os(4) C(11) O(11) 177(1) ? ? ? yes
Os(2) Os(1) H(4) 32.84 ? ? ? yes
Os(3) Os(1) H(4) 77.02 ? ? ? yes
N(1) Os(1) H(4) 74.98 ? ? ? yes
C(1) Os(1) H(4) 92.06 ? ? ? yes
C(2) Os(1) H(4) 167.26 ? ? ? yes
C(3) Os(1) H(4) 92.62 ? ? ? yes
Os(1) Os(2) H(1) 86.96 ? ? ? yes
Os(1) Os(2) H(3) 111.93 ? ? ? yes
Os(1) Os(2) H(4) 37.16 ? ? ? yes
Os(3) Os(2) H(1) 36.78 ? ? ? yes
Os(3) Os(2) H(3) 89.52 ? ? ? yes
Os(3) Os(2) H(4) 77.33 ? ? ? yes
Os(4) Os(2) H(1) 77.51 ? ? ? yes
Os(4) Os(2) H(3) 26.89 ? ? ? yes
Os(4) Os(2) H(4) 81.32 ? ? ? yes
N(1) Os(2) H(1) 81.28 ? ? ? yes
N(1) Os(2) H(3) 160.89 ? ? ? yes
N(1) Os(2) H(4) 80.84 ? ? ? yes
C(4) Os(2) H(1) 163.88 ? ? ? yes
C(4) Os(2) H(3) 85.65 ? ? ? yes
C(4) Os(2) H(4) 81.57 ? ? ? yes
C(5) Os(2) H(1) 74.12 ? ? ? yes
C(5) Os(2) H(3) 95.93 ? ? ? yes
C(5) Os(2) H(4) 172.25 ? ? ? yes
H(1) Os(2) H(3) 102.43 ? ? ? yes
H(1) Os(2) H(4) 113.29 ? ? ? yes
H(3) Os(2) H(4) 80.50 ? ? ? yes
Os(1) Os(3) H(1) 86.68 ? ? ? yes
Os(1) Os(3) H(2) 102.11 ? ? ? yes
Os(2) Os(3) H(1) 38.80 ? ? ? yes
Os(2) Os(3) H(2) 84.73 ? ? ? yes
Os(4) Os(3) H(1) 75.26 ? ? ? yes
Os(4) Os(3) H(2) 28.82 ? ? ? yes
C(6) Os(3) H(1) 87.32 ? ? ? yes
C(6) Os(3) H(2) 82.10 ? ? ? yes
C(7) Os(3) H(1) 176.45 ? ? ? yes
C(7) Os(3) H(2) 79.12 ? ? ? yes
C(8) Os(3) H(1) 84.51 ? ? ? yes
C(8) Os(3) H(2) 171.07 ? ? ? yes
H(1) Os(3) H(2) 103.80 ? ? ? yes
Os(2) Os(4) H(2) 90.90 ? ? ? yes
Os(2) Os(4) H(3) 27.46 ? ? ? yes
Os(3) Os(4) H(2) 37.45 ? ? ? yes
Os(3) Os(4) H(3) 84.33 ? ? ? yes
Br(1) Os(4) H(2) 84.49 ? ? ? yes
Br(1) Os(4) H(3) 83.23 ? ? ? yes
C(9) Os(4) H(2) 100.59 ? ? ? yes
C(9) Os(4) H(3) 93.58 ? ? ? yes
C(10) Os(4) H(2) 155.08 ? ? ? yes
C(10) Os(4) H(3) 87.35 ? ? ? yes
C(11) Os(4) H(2) 63.14 ? ? ? yes
C(11) Os(4) H(3) 171.38 ? ? ? yes
H(2) Os(4) H(3) 113.96 ? ? ? yes
Os(1) N(1) H(5) 116.14 ? ? ? yes
Os(1) N(1) H(6) 115.94 ? ? ? yes
Os(2) N(1) H(5) 116.13 ? ? ? yes
Os(2) N(1) H(6) 115.92 ? ? ? yes
H(5) N(1) H(6) 107.71 ? ? ? yes

loop_
_geom_bond_atom_site_label_1
_geom_bond_atom_site_label_2
_geom_bond_distance
_geom_bond_site_symmetry_1
_geom_bond_site_symmetry_2
_geom_bond_publ_flag
Os(1) Os(2) 2.8109(8) ? ? yes
Os(1) Os(3) 2.8728(7) ? ? yes
Os(1) N(1) 2.14(1) ? ? yes
Os(1) C(1) 1.91(1) ? ? yes
Os(1) C(2) 1.87(2) ? ? yes
Os(1) C(3) 1.99(2) ? ? yes
Os(2) Os(3) 2.9407(7) ? ? yes
Os(2) Os(4) 2.9942(7) ? ? yes
Os(2) N(1) 2.07(1) ? ? yes
Os(2) C(4) 1.90(2) ? ? yes
Os(2) C(5) 1.92(2) ? ? yes
Os(3) Os(4) 3.1141(7) ? ? yes
Os(3) C(6) 1.95(2) ? ? yes
Os(3) C(7) 1.90(2) ? ? yes
Os(3) C(8) 1.88(2) ? ? yes
Os(4) Br(1) 2.555(2) ? ? yes
Os(4) C(9) 1.87(2) ? ? yes
Os(4) C(10) 1.86(1) ? ? yes
Os(4) C(11) 1.91(2) ? ? yes
O(1) C(1) 1.14(2) ? ? yes
O(2) C(2) 1.17(2) ? ? yes
O(3) C(3) 1.06(2) ? ? yes
O(4) C(4) 1.13(2) ? ? yes
O(5) C(5) 1.11(2) ? ? yes
O(6) C(6) 1.17(2) ? ? yes
O(7) C(7) 1.15(2) ? ? yes
O(8) C(8) 1.14(2) ? ? yes
O(9) C(9) 1.16(2) ? ? yes
O(10) C(10) 1.15(2) ? ? yes
O(11) C(11) 1.11(2) ? ? yes
Os(1) H(4) 1.807 ? ? yes
Os(2) H(1) 1.903 ? ? yes
Os(2) H(3) 1.699 ? ? yes
Os(2) H(4) 1.622 ? ? yes
Os(3) H(1) 1.818 ? ? yes
Os(3) H(2) 2.068 ? ? yes
Os(4) H(2) 1.640 ? ? yes
Os(4) H(3) 1.667 ? ? yes
N(1) H(5) 0.868 ? ? yes
N(1) H(6) 0.871 ? ? yes
